data_2237873
loop_
_publ_author_name
'Chitradevi, A.'
'Athimoolam, S.'
'Bahadur, S. Asath'
'Indumathi, S.'
'Perumal, S.'

_publ_section_title
;
 Ethyl
 3-(4-chlorobenzoyl)-1-(4-chlorobenzyl)-4-(4-chlorophenyl)-2,2-dioxo-3,4,6,7,8,8a-hexahydro-1<i>H</i>-pyrrolo[2,1-<i>c</i>][1,4]thiazine-1-carboxylate
;
_journal_coeditor_code HG5304
_journal_issue 5
_journal_name_full 'Acta Crystallographica Section E'
_journal_page_first o706
_journal_page_last o707
_journal_paper_doi 10.1107/S1600536813009148
_journal_volume 69
_journal_year 2013
_chemical_formula_iupac 'C30 H28 Cl3 N O5 S'
_chemical_formula_moiety 'C30 H28 Cl3 N O5 S'
_chemical_formula_sum 'C30 H28 Cl3 N O5 S'
_chemical_formula_weight 620.94
_chemical_name_systematic
'Ethyl 3-(4-chlorobenzoyl)-1-(4-chlorobenzyl)-4-(4-chlorophenyl)-2,2-dioxo-3,4,6,7,8,8a-hexahydro-1<i>H</i>-pyrrolo[2,1-<i>c</i>][1,4]thiazine-1-carboxylate'
_space_group_IT_number 14
_symmetry_cell_setting monoclinic
_symmetry_space_group_name_Hall '-P 2ybc'
_symmetry_space_group_name_H-M 'P 1 21/c 1'
_atom_sites_solution_hydrogens geom
_atom_sites_solution_primary direct
_atom_sites_solution_secondary difmap
_audit_creation_method SHELXTL/PC
_cell_angle_alpha 90.00
_cell_angle_beta 115.8930(10)
_cell_angle_gamma 90.00
_cell_formula_units_Z 4
_cell_length_a 14.0476(8)
_cell_length_b 17.1365(9)
_cell_length_c 13.8230(8)
_cell_measurement_reflns_used 2846
_cell_measurement_temperature 293(2)
_cell_measurement_theta_max 23.58
_cell_measurement_theta_min 2.14
_cell_volume 2993.5(3)
_computing_cell_refinement '<i>SAINT</i> (Bruker, 2001)'
_computing_data_collection '<i>SMART</i> (Bruker, 2001)'
_computing_data_reduction '<i>SAINT</i> (Bruker, 2001)'
_computing_molecular_graphics '<i>PLATON</i> (Spek, 2009)'
_computing_publication_material '<i>SHELXTL/PC</i> (Sheldrick, 2008)'
_computing_structure_refinement '<i>SHELXTL/PC</i> (Sheldrick, 2008)'
_computing_structure_solution '<i>SHELXTL/PC</i> (Sheldrick, 2008)'
_diffrn_ambient_temperature 293(2)
_diffrn_measured_fraction_theta_full 0.999
_diffrn_measured_fraction_theta_max 0.999
_diffrn_measurement_device_type 'Bruker SMART APEX CCD area-detector'
_diffrn_measurement_method \w
_diffrn_radiation_monochromator graphite
_diffrn_radiation_source 'fine-focus sealed tube'
_diffrn_radiation_type MoK\a
_diffrn_radiation_wavelength 0.71073
_diffrn_reflns_av_R_equivalents 0.0216
_diffrn_reflns_av_sigmaI/netI 0.0149
_diffrn_reflns_limit_h_max 16
_diffrn_reflns_limit_h_min -16
_diffrn_reflns_limit_k_max 20
_diffrn_reflns_limit_k_min -20
_diffrn_reflns_limit_l_max 16
_diffrn_reflns_limit_l_min -16
_diffrn_reflns_number 28492
_diffrn_reflns_theta_full 25.00
_diffrn_reflns_theta_max 25.00
_diffrn_reflns_theta_min 2.00
_exptl_absorpt_coefficient_mu 0.416
_exptl_absorpt_correction_type none
_exptl_crystal_colour colourless
_exptl_crystal_density_diffrn 1.378
_exptl_crystal_density_method 'not measured'
_exptl_crystal_description block
_exptl_crystal_F_000 1288
_exptl_crystal_size_max 0.25
_exptl_crystal_size_mid 0.21
_exptl_crystal_size_min 0.19
_refine_diff_density_max 0.621
_refine_diff_density_min -0.467
_refine_ls_extinction_method none
_refine_ls_goodness_of_fit_ref 1.041
_refine_ls_hydrogen_treatment constr
_refine_ls_matrix_type full
_refine_ls_number_parameters 362
_refine_ls_number_reflns 5280
_refine_ls_number_restraints 0
_refine_ls_restrained_S_all 1.041
_refine_ls_R_factor_all 0.0540
_refine_ls_R_factor_gt 0.0482
_refine_ls_shift/su_max 0.000
_refine_ls_shift/su_mean 0.000
_refine_ls_structure_factor_coef Fsqd
_refine_ls_weighting_details
;
calc w=1/[\s^2^(Fo^2^)+(0.0788P)^2^+1.5863P] where P=(Fo^2^+2Fc^2^)/3
;
_refine_ls_weighting_scheme calc
_refine_ls_wR_factor_gt 0.1377
_refine_ls_wR_factor_ref 0.1443
_reflns_number_gt 4593
_reflns_number_total 5280
_reflns_threshold_expression I>2\s(I)
_cod_data_source_file hg5304.cif
_cod_data_source_block I
_cod_original_sg_symbol_H-M 'P 21/c'
_cod_database_code 2237873
_cod_database_fobs_code 2237873

loop_
_symmetry_equiv_pos_as_xyz
'x, y, z'
'-x, y+1/2, -z+1/2'
'-x, -y, -z'
'x, -y-1/2, z-1/2'

loop_
_atom_site_type_symbol
_atom_site_label
_atom_site_fract_x
_atom_site_fract_y
_atom_site_fract_z
_atom_site_U_iso_or_equiv
_atom_site_adp_type
_atom_site_calc_flag
_atom_site_refinement_flags
_atom_site_occupancy
_atom_site_symmetry_multiplicity
C C2 0.30396(17) 0.51264(12) 0.30011(17) 0.0434(5) Uani d . 1 1
H H2 0.3262 0.5069 0.3775 0.052 Uiso calc R 1 1
C C3 0.32692(17) 0.43589(12) 0.25525(18) 0.0421(5) Uani d . 1 1
H H3 0.2936 0.4386 0.1765 0.051 Uiso calc R 1 1
C C4 0.52037(17) 0.51148(13) 0.28742(17) 0.0462(5) Uani d . 1 1
C C5 0.47658(18) 0.57139(13) 0.34189(18) 0.0464(5) Uani d . 1 1
H H5 0.4931 0.5526 0.4145 0.056 Uiso calc R 1 1
C C6 0.5171(2) 0.65580(14) 0.3507(2) 0.0581(6) Uani d . 1 1
H H6A 0.5623 0.6692 0.4250 0.070 Uiso calc R 1 1
H H6B 0.5567 0.6626 0.3088 0.070 Uiso calc R 1 1
C C7 0.4188(3) 0.70537(18) 0.3067(4) 0.0956(12) Uani d . 1 1
H H7A 0.4288 0.7520 0.3499 0.115 Uiso calc R 1 1
H H7B 0.4001 0.7206 0.2331 0.115 Uiso calc R 1 1
C C8 0.3344(2) 0.65402(14) 0.3125(2) 0.0639(7) Uani d . 1 1
H H8A 0.3390 0.6528 0.3845 0.077 Uiso calc R 1 1
H H8B 0.2642 0.6709 0.2623 0.077 Uiso calc R 1 1
C C21 0.18549(17) 0.52703(12) 0.24388(18) 0.0451(5) Uani d . 1 1
C C22 0.13824(19) 0.55639(15) 0.1399(2) 0.0539(6) Uani d . 1 1
H H22 0.1798 0.5666 0.1043 0.065 Uiso calc R 1 1
C C23 0.0312(2) 0.57072(16) 0.0883(2) 0.0597(6) Uani d . 1 1
H H23 0.0006 0.5914 0.0192 0.072 Uiso calc R 1 1
C C24 -0.02958(19) 0.55391(16) 0.1408(2) 0.0596(6) Uani d . 1 1
C C25 0.0141(2) 0.52410(16) 0.2430(2) 0.0626(7) Uani d . 1 1
H H25 -0.0283 0.5125 0.2773 0.075 Uiso calc R 1 1
C C26 0.12222(19) 0.51156(15) 0.2946(2) 0.0546(6) Uani d . 1 1
H H26 0.1526 0.4924 0.3646 0.066 Uiso calc R 1 1
C C31 0.27926(17) 0.36683(12) 0.29028(18) 0.0441(5) Uani d . 1 1
C C32 0.22590(18) 0.30213(13) 0.21383(18) 0.0470(5) Uani d . 1 1
C C33 0.1529(2) 0.25797(17) 0.2318(2) 0.0703(8) Uani d . 1 1
H H33 0.1360 0.2714 0.2877 0.084 Uiso calc R 1 1
C C34 0.1049(3) 0.19463(18) 0.1685(3) 0.0780(9) Uani d . 1 1
H H34 0.0551 0.1656 0.1805 0.094 Uiso calc R 1 1
C C35 0.1315(2) 0.17463(15) 0.0871(2) 0.0607(6) Uani d . 1 1
C C36 0.2019(2) 0.21813(16) 0.0660(2) 0.0589(6) Uani d . 1 1
H H36 0.2184 0.2044 0.0099 0.071 Uiso calc R 1 1
C C37 0.24830(19) 0.28249(14) 0.12862(19) 0.0521(5) Uani d . 1 1
H H37 0.2950 0.3130 0.1137 0.062 Uiso calc R 1 1
C C41 0.47985(19) 0.53106(14) 0.16841(19) 0.0514(5) Uani d . 1 1
C C42 0.5045(3) 0.6192(2) 0.0487(2) 0.0892(10) Uani d . 1 1
H H42A 0.4357 0.6440 0.0231 0.107 Uiso calc R 1 1
H H42B 0.5007 0.5780 -0.0010 0.107 Uiso calc R 1 1
C C43 0.5867(4) 0.6772(3) 0.0586(4) 0.1303(18) Uani d . 1 1
H H43A 0.5781 0.7233 0.0934 0.195 Uiso calc R 1 1
H H43B 0.5797 0.6904 -0.0117 0.195 Uiso calc R 1 1
H H43C 0.6556 0.6554 0.1005 0.195 Uiso calc R 1 1
C C44 0.64259(18) 0.50781(16) 0.3518(2) 0.0579(6) Uani d . 1 1
H H44A 0.6707 0.5581 0.3449 0.069 Uiso calc R 1 1
H H44B 0.6589 0.5012 0.4271 0.069 Uiso calc R 1 1
C C45 0.7021(2) 0.44590(17) 0.3230(3) 0.0659(7) Uani d . 1 1
C C46 0.7454(2) 0.3830(2) 0.3891(3) 0.0887(10) Uani d . 1 1
H H46 0.7330 0.3769 0.4495 0.106 Uiso calc R 1 1
C C47 0.8069(3) 0.3284(2) 0.3689(5) 0.1182(16) Uani d . 1 1
H H47 0.8355 0.2863 0.4150 0.142 Uiso calc R 1 1
C C48 0.8248(3) 0.3370(3) 0.2819(5) 0.1174(18) Uani d . 1 1
C C49 0.7820(3) 0.3981(3) 0.2116(5) 0.1128(15) Uani d . 1 1
H H49 0.7937 0.4029 0.1507 0.135 Uiso calc R 1 1
C C50 0.7208(3) 0.4527(2) 0.2339(3) 0.0890(10) Uani d . 1 1
H H50 0.6920 0.4946 0.1874 0.107 Uiso calc R 1 1
N N1 0.36103(15) 0.57763(10) 0.28163(15) 0.0454(4) Uani d . 1 1
S S1 0.46708(4) 0.41746(3) 0.30207(5) 0.04713(18) Uani d . 1 1
Cl Cl1 -0.16584(6) 0.56953(6) 0.07504(8) 0.0933(3) Uani d . 1 1
Cl Cl2 0.07475(7) 0.09158(5) 0.01151(8) 0.0880(3) Uani d . 1 1
Cl Cl3 0.90614(12) 0.27103(8) 0.2570(2) 0.1971(10) Uani d . 1 1
O O1 0.51209(14) 0.40207(10) 0.41537(14) 0.0607(4) Uani d . 1 1
O O2 0.47986(14) 0.35984(11) 0.23381(16) 0.0647(5) Uani d . 1 1
O O3 0.28270(14) 0.36726(10) 0.37925(13) 0.0571(4) Uani d . 1 1
O O41 0.53708(16) 0.58805(11) 0.15630(14) 0.0672(5) Uani d . 1 1
O O42 0.40585(15) 0.50130(12) 0.09663(14) 0.0698(5) Uani d . 1 1

loop_
_atom_site_aniso_label
_atom_site_aniso_U_11
_atom_site_aniso_U_22
_atom_site_aniso_U_33
_atom_site_aniso_U_12
_atom_site_aniso_U_13
_atom_site_aniso_U_23
C2 0.0436(11) 0.0422(11) 0.0471(11) -0.0010(9) 0.0222(9) -0.0014(9)
C3 0.0413(11) 0.0399(11) 0.0474(11) -0.0022(9) 0.0215(9) -0.0018(9)
C4 0.0414(11) 0.0481(12) 0.0507(12) -0.0082(9) 0.0216(10) -0.0057(9)
C5 0.0440(12) 0.0467(12) 0.0465(12) -0.0054(9) 0.0179(9) -0.0058(9)
C6 0.0556(14) 0.0497(13) 0.0667(15) -0.0133(11) 0.0247(12) -0.0127(11)
C7 0.0680(19) 0.0485(16) 0.148(3) -0.0096(14) 0.027(2) 0.0009(18)
C8 0.0571(15) 0.0415(12) 0.0856(18) 0.0015(11) 0.0243(13) -0.0055(12)
C21 0.0455(11) 0.0393(11) 0.0518(12) 0.0002(9) 0.0225(10) -0.0037(9)
C22 0.0509(13) 0.0583(14) 0.0554(13) -0.0026(11) 0.0259(11) -0.0010(11)
C23 0.0565(15) 0.0637(15) 0.0526(14) 0.0005(12) 0.0181(11) 0.0019(11)
C24 0.0437(13) 0.0611(15) 0.0692(16) 0.0050(11) 0.0202(12) -0.0023(12)
C25 0.0525(14) 0.0666(16) 0.0780(17) 0.0067(12) 0.0372(13) 0.0091(13)
C26 0.0524(13) 0.0561(14) 0.0605(14) 0.0065(11) 0.0296(11) 0.0077(11)
C31 0.0434(11) 0.0423(11) 0.0506(12) 0.0030(9) 0.0241(9) 0.0027(9)
C32 0.0462(12) 0.0414(11) 0.0558(13) -0.0014(9) 0.0245(10) 0.0004(9)
C33 0.0788(19) 0.0686(17) 0.0830(18) -0.0229(15) 0.0534(16) -0.0172(14)
C34 0.080(2) 0.0710(18) 0.099(2) -0.0318(16) 0.0541(18) -0.0211(16)
C35 0.0526(14) 0.0492(13) 0.0745(16) -0.0042(11) 0.0224(12) -0.0125(12)
C36 0.0558(14) 0.0625(15) 0.0603(14) -0.0016(12) 0.0272(12) -0.0124(12)
C37 0.0509(13) 0.0534(13) 0.0568(13) -0.0055(10) 0.0281(11) -0.0031(11)
C41 0.0499(13) 0.0566(13) 0.0526(13) -0.0084(11) 0.0269(11) -0.0071(11)
C42 0.117(3) 0.092(2) 0.0600(17) -0.030(2) 0.0404(18) 0.0024(16)
C43 0.130(4) 0.126(4) 0.130(4) -0.023(3) 0.052(3) 0.046(3)
C44 0.0408(12) 0.0670(16) 0.0617(14) -0.0076(11) 0.0186(11) -0.0077(12)
C45 0.0390(12) 0.0688(17) 0.0889(19) -0.0104(12) 0.0270(13) -0.0145(14)
C46 0.0550(17) 0.085(2) 0.119(3) 0.0066(16) 0.0307(17) 0.004(2)
C47 0.064(2) 0.080(3) 0.207(5) 0.0059(18) 0.055(3) -0.001(3)
C48 0.064(2) 0.074(2) 0.235(6) -0.0205(18) 0.084(3) -0.046(3)
C49 0.098(3) 0.104(3) 0.180(5) -0.026(2) 0.101(3) -0.043(3)
C50 0.075(2) 0.090(2) 0.126(3) -0.0059(17) 0.066(2) -0.014(2)
N1 0.0441(10) 0.0391(9) 0.0520(10) -0.0027(7) 0.0200(8) -0.0019(8)
S1 0.0422(3) 0.0435(3) 0.0578(4) 0.0003(2) 0.0238(3) -0.0024(2)
Cl1 0.0474(4) 0.1287(8) 0.0944(6) 0.0176(4) 0.0223(4) 0.0155(5)
Cl2 0.0776(5) 0.0677(5) 0.1101(7) -0.0189(4) 0.0330(5) -0.0361(4)
Cl3 0.1240(10) 0.1021(9) 0.429(3) -0.0200(7) 0.1794(16) -0.0818(13)
O1 0.0545(10) 0.0600(10) 0.0626(10) 0.0061(8) 0.0209(8) 0.0127(8)
O2 0.0539(10) 0.0556(10) 0.0929(13) -0.0025(8) 0.0398(9) -0.0198(9)
O3 0.0714(11) 0.0530(9) 0.0562(10) -0.0058(8) 0.0363(9) 0.0006(7)
O41 0.0766(12) 0.0707(12) 0.0566(10) -0.0256(10) 0.0314(9) -0.0020(8)
O42 0.0675(11) 0.0886(14) 0.0498(9) -0.0284(10) 0.0224(9) -0.0113(9)

loop_
_atom_type_symbol
_atom_type_description
_atom_type_scat_dispersion_real
_atom_type_scat_dispersion_imag
_atom_type_scat_source
C C 0.0033 0.0016 'International Tables Vol C Tables 4.2.6.8 and 6.1.1.4'
H H 0.0000 0.0000 'International Tables Vol C Tables 4.2.6.8 and 6.1.1.4'
N N 0.0061 0.0033 'International Tables Vol C Tables 4.2.6.8 and 6.1.1.4'
S S 0.1246 0.1234 'International Tables Vol C Tables 4.2.6.8 and 6.1.1.4'
Cl Cl 0.1484 0.1585 'International Tables Vol C Tables 4.2.6.8 and 6.1.1.4'
O O 0.0106 0.0060 'International Tables Vol C Tables 4.2.6.8 and 6.1.1.4'

loop_
_geom_angle_atom_site_label_1
_geom_angle_atom_site_label_2
_geom_angle_atom_site_label_3
_geom_angle
N1 C2 C21 110.48(18)
N1 C2 C3 110.62(17)
C21 C2 C3 107.86(17)
N1 C2 H2 109.3
C21 C2 H2 109.3
C3 C2 H2 109.3
C31 C3 C2 109.41(17)
C31 C3 S1 107.94(14)
C2 C3 S1 112.91(14)
C31 C3 H3 108.8
C2 C3 H3 108.8
S1 C3 H3 108.8
C41 C4 C5 109.74(19)
C41 C4 C44 115.21(19)
C5 C4 C44 108.81(18)
C41 C4 S1 109.64(15)
C5 C4 S1 105.17(14)
C44 C4 S1 107.77(17)
N1 C5 C6 104.79(18)
N1 C5 C4 110.32(17)
C6 C5 C4 116.68(19)
N1 C5 H5 108.3
C6 C5 H5 108.3
C4 C5 H5 108.3
C7 C6 C5 104.8(2)
C7 C6 H6A 110.8
C5 C6 H6A 110.8
C7 C6 H6B 110.8
C5 C6 H6B 110.8
H6A C6 H6B 108.9
C8 C7 C6 104.7(2)
C8 C7 H7A 110.8
C6 C7 H7A 110.8
C8 C7 H7B 110.8
C6 C7 H7B 110.8
H7A C7 H7B 108.9
N1 C8 C7 101.5(2)
N1 C8 H8A 111.5
C7 C8 H8A 111.5
N1 C8 H8B 111.5
C7 C8 H8B 111.5
H8A C8 H8B 109.3
C26 C21 C22 118.3(2)
C26 C21 C2 121.0(2)
C22 C21 C2 120.7(2)
C23 C22 C21 121.4(2)
C23 C22 H22 119.3
C21 C22 H22 119.3
C24 C23 C22 118.7(2)
C24 C23 H23 120.6
C22 C23 H23 120.6
C23 C24 C25 121.5(2)
C23 C24 Cl1 119.2(2)
C25 C24 Cl1 119.4(2)
C24 C25 C26 119.1(2)
C24 C25 H25 120.5
C26 C25 H25 120.5
C21 C26 C25 121.0(2)
C21 C26 H26 119.5
C25 C26 H26 119.5
O3 C31 C32 120.7(2)
O3 C31 C3 119.06(19)
C32 C31 C3 120.19(19)
C33 C32 C37 118.8(2)
C33 C32 C31 117.6(2)
C37 C32 C31 123.6(2)
C34 C33 C32 120.9(3)
C34 C33 H33 119.5
C32 C33 H33 119.5
C33 C34 C35 119.1(3)
C33 C34 H34 120.5
C35 C34 H34 120.5
C36 C35 C34 121.3(2)
C36 C35 Cl2 120.2(2)
C34 C35 Cl2 118.6(2)
C35 C36 C37 119.3(2)
C35 C36 H36 120.3
C37 C36 H36 120.3
C36 C37 C32 120.5(2)
C36 C37 H37 119.7
C32 C37 H37 119.7
O42 C41 O41 124.6(2)
O42 C41 C4 125.6(2)
O41 C41 C4 109.77(19)
O41 C42 C43 105.5(3)
O41 C42 H42A 110.6
C43 C42 H42A 110.6
O41 C42 H42B 110.6
C43 C42 H42B 110.6
H42A C42 H42B 108.8
C42 C43 H43A 109.5
C42 C43 H43B 109.5
H43A C43 H43B 109.5
C42 C43 H43C 109.5
H43A C43 H43C 109.5
H43B C43 H43C 109.5
C45 C44 C4 118.6(2)
C45 C44 H44A 107.7
C4 C44 H44A 107.7
C45 C44 H44B 107.7
C4 C44 H44B 107.7
H44A C44 H44B 107.1
C46 C45 C50 117.5(3)
C46 C45 C44 120.8(3)
C50 C45 C44 121.5(3)
C45 C46 C47 122.1(4)
C45 C46 H46 118.9
C47 C46 H46 118.9
C48 C47 C46 119.0(4)
C48 C47 H47 120.5
C46 C47 H47 120.5
C47 C48 C49 121.5(4)
C47 C48 Cl3 120.0(5)
C49 C48 Cl3 118.5(5)
C48 C49 C50 118.5(4)
C48 C49 H49 120.7
C50 C49 H49 120.7
C45 C50 C49 121.3(4)
C45 C50 H50 119.4
C49 C50 H50 119.4
C2 N1 C5 113.62(17)
C2 N1 C8 113.53(18)
C5 N1 C8 104.91(17)
O2 S1 O1 118.10(12)
O2 S1 C3 108.33(10)
O1 S1 C3 108.31(10)
O2 S1 C4 111.14(11)
O1 S1 C4 106.08(11)
C3 S1 C4 103.94(10)
C41 O41 C42 117.7(2)

loop_
_geom_bond_atom_site_label_1
_geom_bond_atom_site_label_2
_geom_bond_distance
C2 N1 1.459(3)
C2 C21 1.518(3)
C2 C3 1.547(3)
C2 H2 0.9800
C3 C31 1.538(3)
C3 S1 1.812(2)
C3 H3 0.9800
C4 C41 1.525(3)
C4 C5 1.551(3)
C4 C44 1.552(3)
C4 S1 1.825(2)
C5 N1 1.469(3)
C5 C6 1.540(3)
C5 H5 0.9800
C6 C7 1.505(4)
C6 H6A 0.9700
C6 H6B 0.9700
C7 C8 1.505(4)
C7 H7A 0.9700
C7 H7B 0.9700
C8 N1 1.475(3)
C8 H8A 0.9700
C8 H8B 0.9700
C21 C26 1.377(3)
C21 C22 1.388(3)
C22 C23 1.376(4)
C22 H22 0.9300
C23 C24 1.370(4)
C23 H23 0.9300
C24 C25 1.370(4)
C24 Cl1 1.744(2)
C25 C26 1.384(3)
C25 H25 0.9300
C26 H26 0.9300
C31 O3 1.209(3)
C31 C32 1.489(3)
C32 C33 1.382(3)
C32 C37 1.387(3)
C33 C34 1.372(4)
C33 H33 0.9300
C34 C35 1.375(4)
C34 H34 0.9300
C35 C36 1.368(4)
C35 Cl2 1.739(3)
C36 C37 1.378(3)
C36 H36 0.9300
C37 H37 0.9300
C41 O42 1.193(3)
C41 O41 1.321(3)
C42 O41 1.453(3)
C42 C43 1.483(5)
C42 H42A 0.9700
C42 H42B 0.9700
C43 H43A 0.9600
C43 H43B 0.9600
C43 H43C 0.9600
C44 C45 1.508(4)
C44 H44A 0.9700
C44 H44B 0.9700
C45 C46 1.372(5)
C45 C50 1.372(5)
C46 C47 1.383(5)
C46 H46 0.9300
C47 C48 1.340(7)
C47 H47 0.9300
C48 C49 1.375(7)
C48 Cl3 1.745(4)
C49 C50 1.393(5)
C49 H49 0.9300
C50 H50 0.9300
S1 O2 1.4302(18)
S1 O1 1.4343(18)

loop_
_geom_hbond_atom_site_label_D
_geom_hbond_atom_site_label_H
_geom_hbond_atom_site_label_A
_geom_hbond_site_symmetry_A
_geom_hbond_distance_DH
_geom_hbond_distance_HA
_geom_hbond_distance_DA
_geom_hbond_angle_DHA
C6 H6B O41 . 0.97 2.38 3.051(3) 126.2
C37 H37 O2 . 0.93 2.53 3.213(3) 130.9
C50 H50 O41 . 0.93 2.58 3.282(4) 132.4
C6 H6A O3 3_666 0.97 2.70 3.582(3) 150.9
C5 H5 O1 3_666 0.98 2.51 3.320(3) 140.1
C8 H8B Cl3 2_655 0.97 2.86 3.678(3) 142.6
C36 H36 O3 4_565 0.93 2.65 3.557(3) 165.5
C42 H42B O42 3_665 0.97 2.61 3.478(5) 148.4

loop_
_geom_torsion_atom_site_label_1
_geom_torsion_atom_site_label_2
_geom_torsion_atom_site_label_3
_geom_torsion_atom_site_label_4
_geom_torsion
N1 C2 C3 C31 171.76(17)
C21 C2 C3 C31 -67.3(2)
N1 C2 C3 S1 51.5(2)
C21 C2 C3 S1 172.46(14)
C41 C4 C5 N1 51.9(2)
C44 C4 C5 N1 178.80(18)
S1 C4 C5 N1 -66.0(2)
C41 C4 C5 C6 -67.5(2)
C44 C4 C5 C6 59.4(3)
S1 C4 C5 C6 174.66(17)
N1 C5 C6 C7 7.3(3)
C4 C5 C6 C7 129.7(3)
C5 C6 C7 C8 19.4(3)
C6 C7 C8 N1 -38.9(3)
N1 C2 C21 C26 -136.5(2)
C3 C2 C21 C26 102.5(2)
N1 C2 C21 C22 43.3(3)
C3 C2 C21 C22 -77.7(2)
C26 C21 C22 C23 0.7(4)
C2 C21 C22 C23 -179.1(2)
C21 C22 C23 C24 -1.3(4)
C22 C23 C24 C25 0.6(4)
C22 C23 C24 Cl1 -178.4(2)
C23 C24 C25 C26 0.7(4)
Cl1 C24 C25 C26 179.8(2)
C22 C21 C26 C25 0.7(4)
C2 C21 C26 C25 -179.5(2)
C24 C25 C26 C21 -1.4(4)
C2 C3 C31 O3 -37.8(3)
S1 C3 C31 O3 85.4(2)
C2 C3 C31 C32 139.7(2)
S1 C3 C31 C32 -97.0(2)
O3 C31 C32 C33 20.7(3)
C3 C31 C32 C33 -156.8(2)
O3 C31 C32 C37 -157.0(2)
C3 C31 C32 C37 25.5(3)
C37 C32 C33 C34 1.5(4)
C31 C32 C33 C34 -176.3(3)
C32 C33 C34 C35 0.9(5)
C33 C34 C35 C36 -2.2(5)
C33 C34 C35 Cl2 177.0(3)
C34 C35 C36 C37 1.0(4)
Cl2 C35 C36 C37 -178.2(2)
C35 C36 C37 C32 1.5(4)
C33 C32 C37 C36 -2.7(4)
C31 C32 C37 C36 174.9(2)
C5 C4 C41 O42 -97.8(3)
C44 C4 C41 O42 139.0(3)
S1 C4 C41 O42 17.2(3)
C5 C4 C41 O41 80.3(2)
C44 C4 C41 O41 -42.9(3)
S1 C4 C41 O41 -164.69(17)
C41 C4 C44 C45 -64.2(3)
C5 C4 C44 C45 172.1(2)
S1 C4 C44 C45 58.5(3)
C4 C44 C45 C46 -107.4(3)
C4 C44 C45 C50 76.8(3)
C50 C45 C46 C47 0.8(5)
C44 C45 C46 C47 -175.1(3)
C45 C46 C47 C48 -0.1(6)
C46 C47 C48 C49 -1.0(6)
C46 C47 C48 Cl3 177.6(3)
C47 C48 C49 C50 1.4(6)
Cl3 C48 C49 C50 -177.3(3)
C46 C45 C50 C49 -0.4(5)
C44 C45 C50 C49 175.5(3)
C48 C49 C50 C45 -0.7(6)
C21 C2 N1 C5 174.57(17)
C3 C2 N1 C5 -66.1(2)
C21 C2 N1 C8 54.8(2)
C3 C2 N1 C8 174.15(19)
C6 C5 N1 C2 -156.72(19)
C4 C5 N1 C2 76.9(2)
C6 C5 N1 C8 -32.1(2)
C4 C5 N1 C8 -158.5(2)
C7 C8 N1 C2 168.8(2)
C7 C8 N1 C5 44.2(3)
C31 C3 S1 O2 75.70(17)
C2 C3 S1 O2 -163.24(16)
C31 C3 S1 O1 -53.52(17)
C2 C3 S1 O1 67.55(17)
C31 C3 S1 C4 -166.03(14)
C2 C3 S1 C4 -44.96(17)
C41 C4 S1 O2 48.18(19)
C5 C4 S1 O2 166.11(15)
C44 C4 S1 O2 -77.93(18)
C41 C4 S1 O1 177.75(15)
C5 C4 S1 O1 -64.32(16)
C44 C4 S1 O1 51.64(17)
C41 C4 S1 C3 -68.15(17)
C5 C4 S1 C3 49.78(16)
C44 C4 S1 C3 165.74(15)
O42 C41 O41 C42 3.1(4)
C4 C41 O41 C42 -175.0(3)
C43 C42 O41 C41 -175.9(3)
